data_1574955
loop_
_publ_author_name
'Naeem, Marilyn'
'Chadeayne, Andrew R.'
'Golen, James A.'
'Manke, David R.'

_publ_section_title
;
 4-Hydroxy-N,N-diisopropyltryptammonium hydrofumarate
;
_journal_coeditor_code HB4526
_journal_issue 6
_journal_name_full IUCrData
_journal_page_first x250564
_journal_paper_doi 10.1107/S2414314625005644
_journal_volume 10
_journal_year 2025
_chemical_formula_iupac 'C16 H25 N2 O +, C4 H3 O4 -'
_chemical_formula_moiety 'C16 H25 N2 O +, C4 H3 O4 -'
_chemical_formula_sum 'C20 H28 N2 O5'
_chemical_formula_weight 376.44
_chemical_name_systematic
;
[2-(4-Hydroxy-1<i>H</i>-indol-3-yl)ethyl]bis(propan-2-yl)azanium
(2<i>E</i>)-3-carboxyprop-2-enoate
;
_space_group_crystal_system orthorhombic
_space_group_IT_number 19
_space_group_name_Hall 'P 2ac 2ab'
_space_group_name_H-M_alt 'P 21 21 21'
_atom_sites_solution_hydrogens mixed
_atom_sites_solution_primary dual
_audit_creation_method
;
Olex2 1.5
(compiled 2022.04.07 svn.rca3783a0 for OlexSys, GUI svn.r6498)
;
_cell_angle_alpha 90
_cell_angle_beta 90
_cell_angle_gamma 90
_cell_formula_units_Z 4
_cell_length_a 7.9541(3)
_cell_length_b 12.5763(5)
_cell_length_c 20.3351(6)
_cell_measurement_reflns_used 9289
_cell_measurement_temperature 300(2)
_cell_measurement_theta_max 25.63
_cell_measurement_theta_min 2.75
_cell_volume 2034.18(13)
_computing_cell_refinement
;
SAINT (Bruker, 2018)
;
_computing_data_collection
;
APEX3 (Bruker, 2018)
;
_computing_data_reduction
;
SAINT (Bruker, 2018)
;
_computing_molecular_graphics
;
OLEX2 (Dolomanov <i>et al.</i>,  2009)
;
_computing_publication_material
;
publCIF (Westrip, 2010)
;
_computing_structure_refinement
;
<i>SHELXL2018</i> (Sheldrick, 2015b)
;
_computing_structure_solution
;
<i>SHELXT2014</i> (Sheldrick, 2015a)
;
_diffrn_ambient_temperature 300.15
_diffrn_measured_fraction_theta_full 0.996
_diffrn_measured_fraction_theta_max 0.996
_diffrn_measurement_device_type 'Bruker D8 Venture CMOS'
_diffrn_measurement_method '\f and \w scans'
_diffrn_radiation_type MoK\a
_diffrn_radiation_wavelength 0.71073
_diffrn_reflns_av_R_equivalents 0.0337
_diffrn_reflns_av_unetI/netI 0.0220
_diffrn_reflns_limit_h_max 9
_diffrn_reflns_limit_h_min -9
_diffrn_reflns_limit_k_max 15
_diffrn_reflns_limit_k_min -15
_diffrn_reflns_limit_l_max 24
_diffrn_reflns_limit_l_min -18
_diffrn_reflns_number 23480
_diffrn_reflns_theta_full 25.242
_diffrn_reflns_theta_max 25.725
_diffrn_reflns_theta_min 2.576
_diffrn_source_current 30.0
_diffrn_source_power 1.5
_diffrn_source_voltage 50.0
_diffrn_standards_number 0
_exptl_absorpt_coefficient_mu 0.088
_exptl_absorpt_correction_T_max 0.7453
_exptl_absorpt_correction_T_min 0.7144
_exptl_absorpt_correction_type multi-scan
_exptl_absorpt_process_details
;
(SADABS; Krause <i>et al.</i>,  2015)
;
_exptl_crystal_colour colourless
_exptl_crystal_density_diffrn 1.229
_exptl_crystal_description block
_exptl_crystal_F_000 808
_exptl_crystal_size_max 0.38
_exptl_crystal_size_mid 0.24
_exptl_crystal_size_min 0.12
_refine_diff_density_max 0.135
_refine_diff_density_min -0.124
_refine_ls_abs_structure_details
;
 Refined as an inversion twin
;
_refine_ls_abs_structure_Flack 0.6(15)
_refine_ls_extinction_method none
_refine_ls_goodness_of_fit_ref 1.080
_refine_ls_hydrogen_treatment mixed
_refine_ls_matrix_type full
_refine_ls_number_parameters 295
_refine_ls_number_reflns 3864
_refine_ls_number_restraints 54
_refine_ls_restrained_S_all 1.100
_refine_ls_R_factor_all 0.0453
_refine_ls_R_factor_gt 0.0391
_refine_ls_shift/su_max 0.001
_refine_ls_shift/su_mean 0.000
_refine_ls_structure_factor_coef Fsqd
_refine_ls_weighting_details 'w=1/[\s^2^(Fo^2^)+(0.0408P)^2^+0.3705P] where P=(Fo^2^+2Fc^2^)/3'
_refine_ls_weighting_scheme calc
_refine_ls_wR_factor_gt 0.0906
_refine_ls_wR_factor_ref 0.0945
_reflns_number_gt 3485
_reflns_number_total 3864
_reflns_threshold_expression 'I > 2\s(I)'
_cod_data_source_file hb4526.cif
_cod_data_source_block I
_cod_database_code 1574955
_shelx_space_group_comment
;
The symmetry employed for this shelxl refinement is uniquely defined
by the following loop, which should always be used as a source of
symmetry information in preference to the above space-group names.
They are only intended as comments.
;
_shelx_estimated_absorpt_t_min 0.967
_shelx_estimated_absorpt_t_max 0.989

loop_
_space_group_symop_operation_xyz
'x, y, z'
'-x+1/2, -y, z+1/2'
'-x, y+1/2, -z+1/2'
'x+1/2, -y+1/2, -z'

loop_
_atom_site_type_symbol
_atom_site_label
_atom_site_fract_x
_atom_site_fract_y
_atom_site_fract_z
_atom_site_U_iso_or_equiv
_atom_site_adp_type
_atom_site_calc_flag
_atom_site_occupancy
_atom_site_disorder_assembly
_atom_site_disorder_group
O O1 0.7205(3) 0.45612(17) 0.21046(10) 0.0586(5) Uani d 1 . .
O O2 0.3240(2) 0.6148(2) 0.54461(13) 0.0875(9) Uani d 1 . .
H H2A 0.427(3) 0.602(4) 0.527(3) 0.16(2) Uiso d 1 . .
O O3 0.2145(2) 0.5076(2) 0.47141(12) 0.0839(8) Uani d 1 . .
O O4 -0.3942(2) 0.5705(2) 0.50563(10) 0.0791(8) Uani d 1 . .
O O5 -0.2902(2) 0.65068(16) 0.59369(8) 0.0486(4) Uani d 1 . .
N N1 0.9479(3) 0.7045(2) 0.35061(13) 0.0586(7) Uani d 1 . .
N N2 0.3986(3) 0.39208(16) 0.38155(10) 0.0406(5) Uani d 1 . .
C C1 0.7910(4) 0.6762(2) 0.37158(14) 0.0531(7) Uani d 1 . .
H H1B 0.738117 0.703461 0.408711 0.064 Uiso calc 1 . .
C C2 0.9858(3) 0.6496(2) 0.29497(14) 0.0518(7) Uani d 1 . .
C C3 1.1308(4) 0.6528(3) 0.25608(19) 0.0673(9) Uani d 1 . .
H H3 1.221446 0.696320 0.266611 0.081 Uiso calc 1 . .
C C4 1.1325(4) 0.5891(3) 0.2022(2) 0.0764(10) Uani d 1 . .
H H4 1.227306 0.589094 0.175423 0.092 Uiso calc 1 . .
C C5 0.9968(4) 0.5233(3) 0.18541(17) 0.0689(9) Uani d 1 . .
H H5 1.003159 0.481506 0.147773 0.083 Uiso calc 1 . .
C C6 0.8555(4) 0.5198(2) 0.22348(15) 0.0514(7) Uani d 1 . .
C C7 0.8470(3) 0.58421(19) 0.28019(13) 0.0435(6) Uani d 1 . .
C C8 0.7230(3) 0.60230(19) 0.33038(12) 0.0440(6) Uani d 1 . .
C C9 0.5517(3) 0.5530(2) 0.33740(13) 0.0440(6) Uani d 1 . .
H H9A 0.495522 0.553065 0.295076 0.053 Uiso calc 1 . .
H H9B 0.484818 0.595014 0.367676 0.053 Uiso calc 1 . .
C C10 0.5650(3) 0.4400(2) 0.36269(12) 0.0411(5) Uani d 1 . .
H H10A 0.616347 0.396122 0.328976 0.049 Uiso calc 1 . .
H H10B 0.638543 0.439132 0.400747 0.049 Uiso calc 1 . .
C C11 0.427(2) 0.2918(10) 0.4237(8) 0.052(3) Uani d 0.49(4) A 1
H H11 0.318518 0.255912 0.428418 0.062 Uiso calc 0.49(4) A 1
C C12 0.547(3) 0.2139(15) 0.3918(12) 0.101(5) Uani d 0.49(4) A 1
H H12A 0.533434 0.145121 0.411493 0.151 Uiso calc 0.49(4) A 1
H H12B 0.660493 0.237862 0.397948 0.151 Uiso calc 0.49(4) A 1
H H12C 0.522964 0.209468 0.345594 0.151 Uiso calc 0.49(4) A 1
C C13 0.488(3) 0.320(2) 0.4921(8) 0.092(5) Uani d 0.49(4) A 1
H H13A 0.404651 0.362825 0.513684 0.138 Uiso calc 0.49(4) A 1
H H13B 0.591273 0.358873 0.489015 0.138 Uiso calc 0.49(4) A 1
H H13C 0.505785 0.255956 0.516831 0.138 Uiso calc 0.49(4) A 1
C C11A 0.402(2) 0.2809(8) 0.4102(8) 0.054(3) Uani d 0.51(4) A 2
H H11A 0.284595 0.259997 0.417814 0.065 Uiso calc 0.51(4) A 2
C C12A 0.479(3) 0.1967(11) 0.3682(11) 0.096(5) Uani d 0.51(4) A 2
H H12D 0.493440 0.132917 0.393531 0.144 Uiso calc 0.51(4) A 2
H H12E 0.586697 0.220607 0.352648 0.144 Uiso calc 0.51(4) A 2
H H12F 0.407206 0.182372 0.331322 0.144 Uiso calc 0.51(4) A 2
C C13A 0.484(3) 0.2892(16) 0.4766(11) 0.091(4) Uani d 0.51(4) A 2
H H13D 0.474229 0.222598 0.499337 0.137 Uiso calc 0.51(4) A 2
H H13E 0.430600 0.344092 0.501814 0.137 Uiso calc 0.51(4) A 2
H H13F 0.601223 0.306291 0.471114 0.137 Uiso calc 0.51(4) A 2
C C14 0.2691(4) 0.3954(2) 0.32555(13) 0.0512(7) Uani d 1 . .
H H14 0.250591 0.470741 0.315689 0.061 Uiso calc 1 . .
C C15 0.3301(5) 0.3449(3) 0.26212(17) 0.0861(12) Uani d 1 . .
H H15A 0.436477 0.375199 0.250051 0.129 Uiso calc 1 . .
H H15B 0.249718 0.357998 0.227835 0.129 Uiso calc 1 . .
H H15C 0.342555 0.269678 0.268344 0.129 Uiso calc 1 . .
C C16 0.1007(4) 0.3515(3) 0.34731(17) 0.0685(8) Uani d 1 . .
H H16A 0.069079 0.383492 0.388358 0.103 Uiso calc 1 . .
H H16B 0.109015 0.275878 0.352725 0.103 Uiso calc 1 . .
H H16C 0.017280 0.367423 0.314643 0.103 Uiso calc 1 . .
C C17 0.2024(3) 0.5696(3) 0.51642(13) 0.0529(7) Uani d 1 . .
C C18 0.0350(3) 0.5989(2) 0.54360(14) 0.0507(7) Uani d 1 . .
H H18 0.030972 0.640540 0.581360 0.061 Uiso calc 1 . .
C C19 -0.1049(3) 0.5692(2) 0.51722(12) 0.0454(6) Uani d 1 . .
H H19 -0.099546 0.525415 0.480425 0.055 Uiso calc 1 . .
C C20 -0.2747(3) 0.6005(2) 0.54185(12) 0.0437(6) Uani d 1 . .
H H1A 1.015(4) 0.749(2) 0.3704(16) 0.093(13) Uiso d 1 . .
H H2 0.355(3) 0.4362(17) 0.4119(10) 0.040(7) Uiso d 1 . .
H H1 0.739(5) 0.423(3) 0.1724(11) 0.082(11) Uiso d 1 . .

loop_
_atom_site_aniso_label
_atom_site_aniso_U_11
_atom_site_aniso_U_22
_atom_site_aniso_U_33
_atom_site_aniso_U_12
_atom_site_aniso_U_13
_atom_site_aniso_U_23
O1 0.0515(11) 0.0691(13) 0.0553(11) -0.0176(10) 0.0101(9) -0.0149(10)
O2 0.0232(10) 0.141(2) 0.0983(18) -0.0018(12) 0.0063(10) -0.0682(17)
O3 0.0291(10) 0.131(2) 0.0915(16) 0.0101(11) 0.0009(10) -0.0680(16)
O4 0.0235(9) 0.152(2) 0.0618(12) 0.0044(12) 0.0002(8) -0.0417(14)
O5 0.0306(9) 0.0669(11) 0.0482(10) 0.0073(9) 0.0045(8) -0.0080(9)
N1 0.0605(16) 0.0487(13) 0.0666(16) -0.0138(12) -0.0207(13) 0.0029(12)
N2 0.0406(11) 0.0381(10) 0.0430(10) 0.0058(9) 0.0081(9) -0.0021(9)
C1 0.0628(18) 0.0453(14) 0.0510(15) -0.0064(14) -0.0091(14) 0.0023(11)
C2 0.0486(16) 0.0426(14) 0.0641(17) -0.0055(12) -0.0159(13) 0.0105(13)
C3 0.0415(17) 0.0646(19) 0.096(3) -0.0155(15) -0.0073(16) 0.0174(19)
C4 0.054(2) 0.077(2) 0.098(3) -0.0126(17) 0.0181(18) 0.006(2)
C5 0.060(2) 0.073(2) 0.073(2) -0.0121(16) 0.0139(16) -0.0047(17)
C6 0.0463(16) 0.0497(15) 0.0580(16) -0.0083(12) -0.0004(12) 0.0037(13)
C7 0.0413(14) 0.0375(13) 0.0517(14) -0.0033(10) -0.0075(11) 0.0075(11)
C8 0.0467(14) 0.0356(12) 0.0498(13) -0.0013(11) -0.0074(11) 0.0039(10)
C9 0.0431(14) 0.0412(13) 0.0478(13) 0.0012(11) -0.0017(11) -0.0015(11)
C10 0.0356(13) 0.0432(12) 0.0447(12) 0.0030(11) 0.0053(10) -0.0013(11)
C11 0.048(5) 0.049(4) 0.058(5) -0.003(3) 0.002(4) 0.019(4)
C12 0.129(10) 0.059(6) 0.114(9) 0.032(7) 0.013(7) 0.012(5)
C13 0.115(9) 0.098(10) 0.062(6) 0.019(8) -0.018(5) 0.033(5)
C11A 0.045(5) 0.053(4) 0.064(5) -0.001(3) 0.002(4) 0.010(3)
C12A 0.126(10) 0.044(5) 0.117(8) 0.028(6) 0.018(7) 0.006(5)
C13A 0.111(8) 0.072(7) 0.091(8) -0.002(6) -0.025(7) 0.025(6)
C14 0.0531(16) 0.0514(14) 0.0490(14) -0.0098(13) -0.0036(12) -0.0052(12)
C15 0.087(3) 0.107(3) 0.063(2) -0.029(2) 0.0059(18) -0.033(2)
C16 0.0541(17) 0.077(2) 0.074(2) -0.0149(17) -0.0052(16) 0.0004(17)
C17 0.0242(12) 0.0787(19) 0.0558(15) 0.0062(13) 0.0005(11) -0.0235(15)
C18 0.0270(12) 0.0701(18) 0.0550(14) 0.0015(12) 0.0032(11) -0.0246(14)
C19 0.0284(12) 0.0645(17) 0.0434(12) 0.0076(12) 0.0016(10) -0.0127(12)
C20 0.0258(11) 0.0672(16) 0.0382(12) 0.0038(11) 0.0038(10) -0.0017(12)

loop_
_atom_type_symbol
_atom_type_description
_atom_type_scat_dispersion_real
_atom_type_scat_dispersion_imag
_atom_type_scat_source
C C 0.0033 0.0016 'International Tables Vol C Tables 4.2.6.8 and 6.1.1.4'
H H 0.0000 0.0000 'International Tables Vol C Tables 4.2.6.8 and 6.1.1.4'
N N 0.0061 0.0033 'International Tables Vol C Tables 4.2.6.8 and 6.1.1.4'
O O 0.0106 0.0060 'International Tables Vol C Tables 4.2.6.8 and 6.1.1.4'

loop_
_geom_angle_atom_site_label_1
_geom_angle_atom_site_label_2
_geom_angle_atom_site_label_3
_geom_angle_site_symmetry_1
_geom_angle_site_symmetry_3
_geom_angle
_geom_angle_publ_flag
C6 O1 H1 . . 108(2) ?
C17 O2 H2A . . 116(4) ?
C1 N1 H1A . . 126(3) ?
C2 N1 C1 . . 109.2(2) ?
C2 N1 H1A . . 125(3) ?
C10 N2 C11 . . 109.8(7) ?
C10 N2 C11A . . 117.0(6) ?
C10 N2 C14 . . 112.97(18) ?
C10 N2 H2 . . 105.3(16) ?
C11 N2 H2 . . 100.3(17) ?
C11A N2 C14 . . 108.7(8) ?
C11A N2 H2 . . 108.2(17) ?
C14 N2 C11 . . 122.2(8) ?
C14 N2 H2 . . 103.7(16) ?
N1 C1 H1B . . 124.8 ?
C8 C1 N1 . . 110.4(3) ?
C8 C1 H1B . . 124.8 ?
N1 C2 C3 . . 129.7(3) ?
N1 C2 C7 . . 107.5(3) ?
C3 C2 C7 . . 122.8(3) ?
C2 C3 H3 . . 121.7 ?
C4 C3 C2 . . 116.6(3) ?
C4 C3 H3 . . 121.7 ?
C3 C4 H4 . . 118.8 ?
C3 C4 C5 . . 122.5(3) ?
C5 C4 H4 . . 118.8 ?
C4 C5 H5 . . 119.5 ?
C6 C5 C4 . . 121.0(3) ?
C6 C5 H5 . . 119.5 ?
O1 C6 C5 . . 123.8(3) ?
O1 C6 C7 . . 117.2(2) ?
C5 C6 C7 . . 118.9(3) ?
C2 C7 C6 . . 118.2(2) ?
C2 C7 C8 . . 107.1(2) ?
C6 C7 C8 . . 134.8(2) ?
C1 C8 C7 . . 105.8(2) ?
C1 C8 C9 . . 125.6(3) ?
C7 C8 C9 . . 128.6(2) ?
C8 C9 H9A . . 109.5 ?
C8 C9 H9B . . 109.5 ?
C8 C9 C10 . . 110.8(2) ?
H9A C9 H9B . . 108.1 ?
C10 C9 H9A . . 109.5 ?
C10 C9 H9B . . 109.5 ?
N2 C10 C9 . . 113.63(19) ?
N2 C10 H10A . . 108.8 ?
N2 C10 H10B . . 108.8 ?
C9 C10 H10A . . 108.8 ?
C9 C10 H10B . . 108.8 ?
H10A C10 H10B . . 107.7 ?
N2 C11 H11 . . 107.4 ?
C12 C11 N2 . . 112.5(9) ?
C12 C11 H11 . . 107.4 ?
C13 C11 N2 . . 111.5(10) ?
C13 C11 H11 . . 107.4 ?
C13 C11 C12 . . 110.2(11) ?
C11 C12 H12A . . 109.5 ?
C11 C12 H12B . . 109.5 ?
C11 C12 H12C . . 109.5 ?
H12A C12 H12B . . 109.5 ?
H12A C12 H12C . . 109.5 ?
H12B C12 H12C . . 109.5 ?
C11 C13 H13A . . 109.5 ?
C11 C13 H13B . . 109.5 ?
C11 C13 H13C . . 109.5 ?
H13A C13 H13B . . 109.5 ?
H13A C13 H13C . . 109.5 ?
H13B C13 H13C . . 109.5 ?
N2 C11A H11A . . 107.0 ?
C12A C11A N2 . . 116.2(10) ?
C12A C11A H11A . . 107.0 ?
C12A C11A C13A . . 112.5(11) ?
C13A C11A N2 . . 106.7(11) ?
C13A C11A H11A . . 107.0 ?
C11A C12A H12D . . 109.5 ?
C11A C12A H12E . . 109.5 ?
C11A C12A H12F . . 109.5 ?
H12D C12A H12E . . 109.5 ?
H12D C12A H12F . . 109.5 ?
H12E C12A H12F . . 109.5 ?
C11A C13A H13D . . 109.5 ?
C11A C13A H13E . . 109.5 ?
C11A C13A H13F . . 109.5 ?
H13D C13A H13E . . 109.5 ?
H13D C13A H13F . . 109.5 ?
H13E C13A H13F . . 109.5 ?
N2 C14 H14 . . 106.2 ?
C15 C14 N2 . . 113.9(3) ?
C15 C14 H14 . . 106.2 ?
C16 C14 N2 . . 111.5(2) ?
C16 C14 H14 . . 106.2 ?
C16 C14 C15 . . 112.3(3) ?
C14 C15 H15A . . 109.5 ?
C14 C15 H15B . . 109.5 ?
C14 C15 H15C . . 109.5 ?
H15A C15 H15B . . 109.5 ?
H15A C15 H15C . . 109.5 ?
H15B C15 H15C . . 109.5 ?
C14 C16 H16A . . 109.5 ?
C14 C16 H16B . . 109.5 ?
C14 C16 H16C . . 109.5 ?
H16A C16 H16B . . 109.5 ?
H16A C16 H16C . . 109.5 ?
H16B C16 H16C . . 109.5 ?
O2 C17 C18 . . 114.0(2) ?
O3 C17 O2 . . 125.1(2) ?
O3 C17 C18 . . 120.9(2) ?
C17 C18 H18 . . 118.5 ?
C19 C18 C17 . . 123.0(2) ?
C19 C18 H18 . . 118.5 ?
C18 C19 H19 . . 117.8 ?
C18 C19 C20 . . 124.3(2) ?
C20 C19 H19 . . 117.8 ?
O4 C20 C19 . . 114.1(2) ?
O5 C20 O4 . . 125.2(2) ?
O5 C20 C19 . . 120.8(2) ?

loop_
_geom_bond_atom_site_label_1
_geom_bond_atom_site_label_2
_geom_bond_site_symmetry_2
_geom_bond_distance
_geom_bond_publ_flag
O1 C6 . 1.365(3) ?
O1 H1 . 0.891(13) ?
O2 H2A . 0.908(14) ?
O2 C17 . 1.260(3) ?
O3 C17 . 1.206(3) ?
O4 C20 . 1.260(3) ?
O5 C20 . 1.235(3) ?
N1 C1 . 1.366(4) ?
N1 C2 . 1.359(4) ?
N1 H1A . 0.870(13) ?
N2 C10 . 1.504(3) ?
N2 C11 . 1.543(9) ?
N2 C11A . 1.515(10) ?
N2 C14 . 1.536(3) ?
N2 H2 . 0.899(13) ?
C1 H1B . 0.9300 ?
C1 C8 . 1.363(4) ?
C2 C3 . 1.400(4) ?
C2 C7 . 1.409(4) ?
C3 H3 . 0.9300 ?
C3 C4 . 1.357(5) ?
C4 H4 . 0.9300 ?
C4 C5 . 1.402(5) ?
C5 H5 . 0.9300 ?
C5 C6 . 1.366(4) ?
C6 C7 . 1.411(4) ?
C7 C8 . 1.437(4) ?
C8 C9 . 1.503(4) ?
C9 H9A . 0.9700 ?
C9 H9B . 0.9700 ?
C9 C10 . 1.516(4) ?
C10 H10A . 0.9700 ?
C10 H10B . 0.9700 ?
C11 H11 . 0.9800 ?
C11 C12 . 1.512(9) ?
C11 C13 . 1.512(9) ?
C12 H12A . 0.9600 ?
C12 H12B . 0.9600 ?
C12 H12C . 0.9600 ?
C13 H13A . 0.9600 ?
C13 H13B . 0.9600 ?
C13 H13C . 0.9600 ?
C11A H11A . 0.9800 ?
C11A C12A . 1.494(9) ?
C11A C13A . 1.506(9) ?
C12A H12D . 0.9600 ?
C12A H12E . 0.9600 ?
C12A H12F . 0.9600 ?
C13A H13D . 0.9600 ?
C13A H13E . 0.9600 ?
C13A H13F . 0.9600 ?
C14 H14 . 0.9800 ?
C14 C15 . 1.517(4) ?
C14 C16 . 1.515(4) ?
C15 H15A . 0.9600 ?
C15 H15B . 0.9600 ?
C15 H15C . 0.9600 ?
C16 H16A . 0.9600 ?
C16 H16B . 0.9600 ?
C16 H16C . 0.9600 ?
C17 C18 . 1.488(3) ?
C18 H18 . 0.9300 ?
C18 C19 . 1.290(3) ?
C19 H19 . 0.9300 ?
C19 C20 . 1.493(3) ?

loop_
_geom_hbond_atom_site_label_D
_geom_hbond_atom_site_label_H
_geom_hbond_atom_site_label_A
_geom_hbond_site_symmetry_A
_geom_hbond_distance_DH
_geom_hbond_distance_HA
_geom_hbond_distance_DA
_geom_hbond_angle_DHA
_geom_hbond_publ_flag
O2 H2A O4 1_655 0.908(14) 1.538(16) 2.441(3) 173(6) yes
N1 H1A O5 4_666 0.870(13) 2.128(15) 2.989(3) 170(4) yes
N2 H2 O3 . 0.899(13) 1.878(14) 2.756(3) 165(2) yes
O1 H1 O5 2_564 0.891(13) 1.894(14) 2.784(3) 177(4) yes

loop_
_geom_torsion_atom_site_label_1
_geom_torsion_atom_site_label_2
_geom_torsion_atom_site_label_3
_geom_torsion_atom_site_label_4
_geom_torsion_site_symmetry_1
_geom_torsion_site_symmetry_2
_geom_torsion_site_symmetry_3
_geom_torsion_site_symmetry_4
_geom_torsion
_geom_torsion_publ_flag
O1 C6 C7 C2 . . . . 179.3(2) ?
O1 C6 C7 C8 . . . . -1.4(4) ?
O2 C17 C18 C19 . . . . 173.0(3) ?
O3 C17 C18 C19 . . . . -7.1(5) ?
N1 C1 C8 C7 . . . . -0.3(3) ?
N1 C1 C8 C9 . . . . -179.5(2) ?
N1 C2 C3 C4 . . . . -179.3(3) ?
N1 C2 C7 C6 . . . . 179.2(2) ?
N1 C2 C7 C8 . . . . -0.3(3) ?
C1 N1 C2 C3 . . . . 179.6(3) ?
C1 N1 C2 C7 . . . . 0.1(3) ?
C1 C8 C9 C10 . . . . -105.0(3) ?
C2 N1 C1 C8 . . . . 0.1(3) ?
C2 C3 C4 C5 . . . . 0.3(5) ?
C2 C7 C8 C1 . . . . 0.3(3) ?
C2 C7 C8 C9 . . . . 179.6(2) ?
C3 C2 C7 C6 . . . . -0.3(4) ?
C3 C2 C7 C8 . . . . -179.8(3) ?
C3 C4 C5 C6 . . . . -0.6(6) ?
C4 C5 C6 O1 . . . . -178.8(3) ?
C4 C5 C6 C7 . . . . 0.5(5) ?
C5 C6 C7 C2 . . . . 0.0(4) ?
C5 C6 C7 C8 . . . . 179.3(3) ?
C6 C7 C8 C1 . . . . -179.1(3) ?
C6 C7 C8 C9 . . . . 0.2(5) ?
C7 C2 C3 C4 . . . . 0.2(4) ?
C7 C8 C9 C10 . . . . 75.9(3) ?
C8 C9 C10 N2 . . . . 170.4(2) ?
C10 N2 C11 C12 . . . . -52.0(12) ?
C10 N2 C11 C13 . . . . 72.4(13) ?
C10 N2 C11A C12A . . . . -57.9(12) ?
C10 N2 C11A C13A . . . . 68.4(13) ?
C10 N2 C14 C15 . . . . 54.5(3) ?
C10 N2 C14 C16 . . . . -177.2(2) ?
C11 N2 C10 C9 . . . . -164.4(7) ?
C11 N2 C14 C15 . . . . -80.1(6) ?
C11 N2 C14 C16 . . . . 48.1(6) ?
C11A N2 C10 C9 . . . . -177.3(8) ?
C11A N2 C14 C15 . . . . -77.0(6) ?
C11A N2 C14 C16 . . . . 51.2(6) ?
C14 N2 C10 C9 . . . . 55.3(3) ?
C14 N2 C11 C12 . . . . 83.9(12) ?
C14 N2 C11 C13 . . . . -151.7(11) ?
C14 N2 C11A C12A . . . . 71.5(13) ?
C14 N2 C11A C13A . . . . -162.2(12) ?
C17 C18 C19 C20 . . . . -177.7(3) ?
C18 C19 C20 O4 . . . . 174.1(3) ?
C18 C19 C20 O5 . . . . -6.3(4) ?

loop_
_twin_individual_id
_twin_individual_mass_fraction_refined
1 0.4(15)
2 0.6(15)
